data_1550280
loop_
_publ_author_name
'Puylaert, Pim'
'Dell'Acqua, Andrea'
'El Ouahabi, Fatima'
'Spannenberg, Anke'
'Roisnel, Thierry'
'Lefort, Laurent'
'Hinze, Sandra'
'Tin, Sergey'
'de Vries, Johannes G.'

_publ_section_title
;
 Phosphine-Free Pincer Cobalt Catalyst Precursors for the Selective
 Hydrogenation of Olefins
;
_journal_name_full 'Catalysis Science &amp; Technology'
_journal_paper_doi 10.1039/C8CY02218F
_journal_year 2019
_chemical_compound_source 'synthesis as described'
_chemical_formula_moiety 'C11 H18 Cl2 Co N2 S'
_chemical_formula_sum 'C11 H18 Cl2 Co N2 S'
_chemical_formula_weight 340.16
_chemical_name_systematic
;
 ?
;
_space_group_crystal_system triclinic
_space_group_IT_number 2
_space_group_name_Hall '-P 1'
_space_group_name_H-M_alt 'P -1'
_symmetry_space_group_name_Hall '-P 1'
_symmetry_space_group_name_H-M 'P -1'
_atom_sites_solution_hydrogens geom
_audit_update_record
;
2018-08-27 deposited with the CCDC.
2018-11-23 downloaded from the CCDC.
;
_cell_angle_alpha 108.210(4)
_cell_angle_beta 98.899(4)
_cell_angle_gamma 99.291(5)
_cell_formula_units_Z 2
_cell_length_a 7.0681(9)
_cell_length_b 9.0140(12)
_cell_length_c 12.2372(15)
_cell_measurement_reflns_used 9954
_cell_measurement_temperature 150(2)
_cell_measurement_theta_max 27.5147
_cell_measurement_theta_min 2.4404
_cell_measurement_wavelength 0.71073
_cell_volume 713.18(16)
_computing_cell_refinement 'APEX3 (Bruker, 2015); SAINT (Bruker, 2014)'
_computing_data_collection 'SAINT (Bruker, 2014)'
_computing_data_reduction 'SAINT (Bruker, 2014)'
_computing_molecular_graphics 'SXGRAPH (Farrugia, 1999), Mercury (CSD, 2016)'
_computing_publication_material 'CRYSCALC (T. Roisnel, local program, 2018)'
_computing_structure_refinement 'SHELXL-2018_3 (Sheldrick, 2018)'
_computing_structure_solution 'SHELXT (Sheldrick, 2015)'
_diffrn_ambient_temperature 150(2)
_diffrn_detector '(CMOS) PHOTON 100'
_diffrn_measured_fraction_theta_full 0.982
_diffrn_measured_fraction_theta_max 0.984
_diffrn_measurement_device_type 'D8 VENTURE Bruker AXS'
_diffrn_measurement_method 'rotation images'
_diffrn_radiation_monochromator 'multilayer monochromator'
_diffrn_radiation_probe x-ray
_diffrn_radiation_source 'Incoatec microfocus sealed tube'
_diffrn_radiation_type MoK\a
_diffrn_radiation_wavelength 0.71073
_diffrn_reflns_av_R_equivalents 0.0330
_diffrn_reflns_av_unetI/netI 0.0290
_diffrn_reflns_limit_h_max 9
_diffrn_reflns_limit_h_min -9
_diffrn_reflns_limit_k_max 11
_diffrn_reflns_limit_k_min -11
_diffrn_reflns_limit_l_max 13
_diffrn_reflns_limit_l_min -15
_diffrn_reflns_number 14675
_diffrn_reflns_theta_full 25.242
_diffrn_reflns_theta_max 27.484
_diffrn_reflns_theta_min 3.135
_exptl_absorpt_coefficient_mu 1.704
_exptl_absorpt_correction_T_max 0.570
_exptl_absorpt_correction_T_min 0.447
_exptl_absorpt_correction_type multi-scan
_exptl_absorpt_process_details
;
  [Sheldrick, G.M. (2014). SADABS Bruker AXS Inc., Madison, Wisconsin, USA]
;
_exptl_crystal_colour blue
_exptl_crystal_density_diffrn 1.584
_exptl_crystal_description prism
_exptl_crystal_F_000 350
_exptl_crystal_size_max 0.570
_exptl_crystal_size_mid 0.480
_exptl_crystal_size_min 0.330
_refine_diff_density_max 0.826
_refine_diff_density_min -0.496
_refine_diff_density_rms 0.094
_refine_ls_extinction_method none
_refine_ls_goodness_of_fit_ref 1.113
_refine_ls_hydrogen_treatment constr
_refine_ls_matrix_type full
_refine_ls_number_parameters 156
_refine_ls_number_reflns 3215
_refine_ls_number_restraints 0
_refine_ls_restrained_S_all 1.113
_refine_ls_R_factor_all 0.0364
_refine_ls_R_factor_gt 0.0336
_refine_ls_shift/su_max 0.000
_refine_ls_shift/su_mean 0.000
_refine_ls_structure_factor_coef Fsqd
_refine_ls_weighting_details 'w=1/[\s^2^(Fo^2^)+2.4136P] where P=(Fo^2^+2Fc^2^)/3'
_refine_ls_weighting_scheme calc
_refine_ls_wR_factor_gt 0.0838
_refine_ls_wR_factor_ref 0.0852
_reflns_Friedel_coverage 0.000
_reflns_number_gt 3005
_reflns_number_total 3215
_reflns_threshold_expression >2sigma(I)
_cod_data_source_file c8cy02218f2.cif
_cod_data_source_block PP030
_cod_database_code 1550280

loop_
_space_group_symop_operation_xyz
'x, y, z'
'-x, -y, -z'

loop_
_atom_site_label
_atom_site_type_symbol
_atom_site_fract_x
_atom_site_fract_y
_atom_site_fract_z
_atom_site_U_iso_or_equiv
_atom_site_adp_type
_atom_site_occupancy
_atom_site_site_symmetry_order
_atom_site_calc_flag
_atom_site_refinement_flags_posn
_atom_site_refinement_flags_adp
N1 N 0.2739(3) 0.1925(3) 0.1959(2) 0.0123(4) Uani 1 1 d . .
C2 C 0.2764(4) 0.0380(3) 0.1433(3) 0.0151(5) Uani 1 1 d . .
H2 H 0.394932 0.012683 0.123533 0.018 Uiso 1 1 calc R U
C3 C 0.1144(4) -0.0852(3) 0.1168(3) 0.0164(5) Uani 1 1 d . .
H3 H 0.121244 -0.193354 0.080057 0.020 Uiso 1 1 calc R U
C4 C -0.0593(4) -0.0477(3) 0.1449(3) 0.0177(6) Uani 1 1 d . .
H4 H -0.173723 -0.130037 0.127154 0.021 Uiso 1 1 calc R U
C5 C -0.0635(4) 0.1119(3) 0.1994(3) 0.0163(5) Uani 1 1 d . .
H5 H -0.180568 0.140291 0.219550 0.020 Uiso 1 1 calc R U
C6 C 0.1060(4) 0.2286(3) 0.2237(2) 0.0113(5) Uani 1 1 d . .
C7 C 0.1181(4) 0.4060(3) 0.2815(2) 0.0131(5) Uani 1 1 d . .
H7A H -0.013279 0.429451 0.264690 0.016 Uiso 1 1 calc R U
H7B H 0.162878 0.438062 0.368026 0.016 Uiso 1 1 calc R U
N8 N 0.2585(3) 0.4974(3) 0.2345(2) 0.0103(4) Uani 1 1 d . .
C9 C 0.1698(4) 0.4711(3) 0.1099(2) 0.0152(5) Uani 1 1 d . .
H9A H 0.143970 0.356755 0.063344 0.023 Uiso 1 1 calc R U
H9B H 0.260572 0.532012 0.078257 0.023 Uiso 1 1 calc R U
H9C H 0.046088 0.507140 0.106015 0.023 Uiso 1 1 calc R U
C10 C 0.3067(4) 0.6718(3) 0.3048(2) 0.0124(5) Uani 1 1 d . .
H10A H 0.334422 0.687126 0.389907 0.015 Uiso 1 1 calc R U
H10B H 0.192483 0.718092 0.287728 0.015 Uiso 1 1 calc R U
C11 C 0.4845(4) 0.7584(3) 0.2754(3) 0.0152(5) Uani 1 1 d . .
H11A H 0.511705 0.874125 0.322058 0.018 Uiso 1 1 calc R U
H11B H 0.453932 0.746139 0.190927 0.018 Uiso 1 1 calc R U
C12 C 0.7621(4) 0.7512(3) 0.4668(3) 0.0192(6) Uani 1 1 d . .
H12A H 0.666636 0.684525 0.493294 0.023 Uiso 1 1 calc R U
H12B H 0.894103 0.734620 0.493322 0.023 Uiso 1 1 calc R U
C13 C 0.7601(5) 0.9258(4) 0.5256(3) 0.0285(7) Uani 1 1 d . .
H13A H 0.819613 0.989482 0.482757 0.043 Uiso 1 1 calc R U
H13B H 0.835171 0.964103 0.607292 0.043 Uiso 1 1 calc R U
H13C H 0.624222 0.936699 0.524896 0.043 Uiso 1 1 calc R U
Cl1 Cl 0.59830(10) 0.31174(8) 0.06249(6) 0.01807(15) Uani 1 1 d . .
Cl2 Cl 0.66947(10) 0.34087(8) 0.39446(6) 0.01725(15) Uani 1 1 d . .
Co1 Co 0.50653(5) 0.39255(4) 0.23844(3) 0.01024(10) Uani 1 1 d . .
S1 S 0.70236(10) 0.68254(8) 0.30596(6) 0.01513(15) Uani 1 1 d . .

loop_
_atom_site_aniso_label
_atom_site_aniso_U_11
_atom_site_aniso_U_22
_atom_site_aniso_U_33
_atom_site_aniso_U_23
_atom_site_aniso_U_13
_atom_site_aniso_U_12
N1 0.0115(10) 0.0113(10) 0.0151(11) 0.0045(9) 0.0029(8) 0.0052(8)
C2 0.0148(12) 0.0131(12) 0.0178(14) 0.0044(10) 0.0037(10) 0.0059(10)
C3 0.0202(13) 0.0101(12) 0.0171(14) 0.0031(10) 0.0020(11) 0.0037(10)
C4 0.0163(13) 0.0150(13) 0.0205(15) 0.0064(11) 0.0033(11) 0.0001(10)
C5 0.0137(12) 0.0156(13) 0.0210(14) 0.0068(11) 0.0062(11) 0.0033(10)
C6 0.0124(11) 0.0124(12) 0.0105(12) 0.0052(10) 0.0032(9) 0.0032(9)
C7 0.0138(12) 0.0124(12) 0.0149(13) 0.0047(10) 0.0072(10) 0.0036(9)
N8 0.0106(10) 0.0103(10) 0.0114(11) 0.0053(8) 0.0036(8) 0.0019(8)
C9 0.0144(12) 0.0170(13) 0.0116(13) 0.0049(10) -0.0023(10) 0.0015(10)
C10 0.0158(12) 0.0085(11) 0.0117(12) 0.0016(10) 0.0024(10) 0.0041(9)
C11 0.0191(13) 0.0118(12) 0.0141(13) 0.0052(10) 0.0010(10) 0.0027(10)
C12 0.0180(13) 0.0202(14) 0.0162(14) 0.0044(11) -0.0012(11) 0.0036(11)
C13 0.0336(17) 0.0239(16) 0.0191(16) -0.0009(13) -0.0045(13) 0.0086(13)
Cl1 0.0211(3) 0.0219(3) 0.0136(3) 0.0056(3) 0.0095(2) 0.0070(3)
Cl2 0.0196(3) 0.0221(3) 0.0115(3) 0.0071(3) 0.0029(2) 0.0065(3)
Co1 0.00920(17) 0.01239(18) 0.00995(18) 0.00369(13) 0.00325(13) 0.00391(12)
S1 0.0137(3) 0.0150(3) 0.0162(3) 0.0048(3) 0.0048(2) 0.0016(2)

loop_
_atom_type_symbol
_atom_type_description
_atom_type_scat_dispersion_real
_atom_type_scat_dispersion_imag
_atom_type_scat_source
C C 0.0033 0.0016 'International Tables Vol C Tables 4.2.6.8 and 6.1.1.4'
H H 0.0000 0.0000 'International Tables Vol C Tables 4.2.6.8 and 6.1.1.4'
Cl Cl 0.1484 0.1585 'International Tables Vol C Tables 4.2.6.8 and 6.1.1.4'
Co Co 0.3494 0.9721 'International Tables Vol C Tables 4.2.6.8 and 6.1.1.4'
N N 0.0061 0.0033 'International Tables Vol C Tables 4.2.6.8 and 6.1.1.4'
S S 0.1246 0.1234 'International Tables Vol C Tables 4.2.6.8 and 6.1.1.4'

loop_
_geom_angle_atom_site_label_1
_geom_angle_atom_site_label_2
_geom_angle_atom_site_label_3
_geom_angle
C2 N1 C6 118.7(2)
C2 N1 Co1 127.03(18)
C6 N1 Co1 114.28(17)
N1 C2 C3 122.8(3)
N1 C2 H2 118.6
C3 C2 H2 118.6
C2 C3 C4 118.5(3)
C2 C3 H3 120.8
C4 C3 H3 120.8
C3 C4 C5 119.2(3)
C3 C4 H4 120.4
C5 C4 H4 120.4
C6 C5 C4 118.8(3)
C6 C5 H5 120.6
C4 C5 H5 120.6
N1 C6 C5 122.1(2)
N1 C6 C7 114.5(2)
C5 C6 C7 123.4(2)
N8 C7 C6 109.0(2)
N8 C7 H7A 109.9
C6 C7 H7A 109.9
N8 C7 H7B 109.9
C6 C7 H7B 109.9
H7A C7 H7B 108.3
C7 N8 C9 108.7(2)
C7 N8 C10 111.2(2)
C9 N8 C10 109.8(2)
C7 N8 Co1 105.08(15)
C9 N8 Co1 108.64(16)
C10 N8 Co1 113.22(15)
N8 C9 H9A 109.5
N8 C9 H9B 109.5
H9A C9 H9B 109.5
N8 C9 H9C 109.5
H9A C9 H9C 109.5
H9B C9 H9C 109.5
N8 C10 C11 110.7(2)
N8 C10 H10A 109.5
C11 C10 H10A 109.5
N8 C10 H10B 109.5
C11 C10 H10B 109.5
H10A C10 H10B 108.1
C10 C11 S1 112.49(18)
C10 C11 H11A 109.1
S1 C11 H11A 109.1
C10 C11 H11B 109.1
S1 C11 H11B 109.1
H11A C11 H11B 107.8
C13 C12 S1 114.1(2)
C13 C12 H12A 108.7
S1 C12 H12A 108.7
C13 C12 H12B 108.7
S1 C12 H12B 108.7
H12A C12 H12B 107.6
C12 C13 H13A 109.5
C12 C13 H13B 109.5
H13A C13 H13B 109.5
C12 C13 H13C 109.5
H13A C13 H13C 109.5
H13B C13 H13C 109.5
N1 Co1 N8 78.14(8)
N1 Co1 Cl1 95.56(7)
N8 Co1 Cl1 114.18(6)
N1 Co1 Cl2 93.07(7)
N8 Co1 Cl2 126.70(6)
Cl1 Co1 Cl2 118.99(3)
N1 Co1 S1 161.69(6)
N8 Co1 S1 84.06(6)
Cl1 Co1 S1 95.62(3)
Cl2 Co1 S1 94.14(3)
C11 S1 C12 102.35(13)
C11 S1 Co1 93.07(9)
C12 S1 Co1 105.75(10)

loop_
_geom_bond_atom_site_label_1
_geom_bond_atom_site_label_2
_geom_bond_distance
N1 C2 1.343(3)
N1 C6 1.346(3)
N1 Co1 2.102(2)
C2 C3 1.379(4)
C2 H2 0.9500
C3 C4 1.390(4)
C3 H3 0.9500
C4 C5 1.391(4)
C4 H4 0.9500
C5 C6 1.385(4)
C5 H5 0.9500
C6 C7 1.515(4)
C7 N8 1.484(3)
C7 H7A 0.9900
C7 H7B 0.9900
N8 C9 1.484(3)
N8 C10 1.490(3)
N8 Co1 2.122(2)
C9 H9A 0.9800
C9 H9B 0.9800
C9 H9C 0.9800
C10 C11 1.522(4)
C10 H10A 0.9900
C10 H10B 0.9900
C11 S1 1.817(3)
C11 H11A 0.9900
C11 H11B 0.9900
C12 C13 1.515(4)
C12 S1 1.826(3)
C12 H12A 0.9900
C12 H12B 0.9900
C13 H13A 0.9800
C13 H13B 0.9800
C13 H13C 0.9800
Cl1 Co1 2.2785(8)
Cl2 Co1 2.2885(8)
Co1 S1 2.5612(8)

loop_
_geom_torsion_atom_site_label_1
_geom_torsion_atom_site_label_2
_geom_torsion_atom_site_label_3
_geom_torsion_atom_site_label_4
_geom_torsion
C6 N1 C2 C3 -0.1(4)
Co1 N1 C2 C3 -178.7(2)
N1 C2 C3 C4 0.5(4)
C2 C3 C4 C5 -0.5(4)
C3 C4 C5 C6 0.1(4)
C2 N1 C6 C5 -0.3(4)
Co1 N1 C6 C5 178.4(2)
C2 N1 C6 C7 -179.4(2)
Co1 N1 C6 C7 -0.7(3)
C4 C5 C6 N1 0.3(4)
C4 C5 C6 C7 179.3(3)
N1 C6 C7 N8 32.0(3)
C5 C6 C7 N8 -147.1(3)
C6 C7 N8 C9 70.4(3)
C6 C7 N8 C10 -168.7(2)
C6 C7 N8 Co1 -45.8(2)
C7 N8 C10 C11 166.5(2)
C9 N8 C10 C11 -73.1(3)
Co1 N8 C10 C11 48.5(2)
N8 C10 C11 S1 -59.9(3)
C10 C11 S1 C12 -69.7(2)
C10 C11 S1 Co1 37.16(19)
C13 C12 S1 C11 -47.4(3)
C13 C12 S1 Co1 -144.2(2)
